data_4075490
loop_
_publ_author_name
'Mountford, Andrew J.'
'Lancaster, Simon J.'
'Coles, Simon J.'
'Horton, Peter N.'
'Hughes, David L.'
'Hursthouse, Michael B.'
'Light, Mark E.'

_publ_section_title
;
 The Synthesis, Molecular Structures, and Supramolecular Architecture of
 Amine Adducts of Bis(pentafluorophenyl)zinc
;
_journal_issue 16
_journal_name_full Organometallics
_journal_page_first 3837
_journal_paper_doi 10.1021/om060319d
_journal_volume 25
_journal_year 2006
_chemical_formula_moiety 'C22 H22 F10 N2 Zn'
_chemical_formula_structural '[(C6F5)2 Zn {cyclo-NHC5H10}2]'
_chemical_formula_sum 'C22 H22 F10 N2 Zn'
_chemical_formula_weight 569.79
_chemical_name_systematic
; 
 ? 
;
_space_group_IT_number 14
_symmetry_cell_setting monoclinic
_symmetry_space_group_name_Hall '-P 2yn'
_symmetry_space_group_name_H-M 'P 1 21/n 1'
_atom_sites_solution_hydrogens geom
_atom_sites_solution_primary direct
_atom_sites_solution_secondary difmap
_audit_creation_method SHELXL-97
_cell_angle_alpha 90.00
_cell_angle_beta 93.84(8)
_cell_angle_gamma 90.00
_cell_formula_units_Z 4
_cell_length_a 7.075(9)
_cell_length_b 18.435(9)
_cell_length_c 17.723(9)
_cell_measurement_temperature 140(1)
_cell_volume 2306(3)
_computing_cell_refinement 'MSC/AFC Diffractometer Software (MSC, 1993)'
_computing_data_collection 'MSC/AFC Diffractometer Software (MSC, 1993)'
_computing_data_reduction 'MSC texSan/PROCESS (MSC, 1993)'
_computing_molecular_graphics 'ORTEP (Johnson, 1971)'
_computing_publication_material 'SHELXL (Sheldrick, 1997)'
_computing_structure_refinement 'SHELXL (Sheldrick, 1997)'
_computing_structure_solution 'SHELXS (Sheldrick, 1997)'
_diffrn_ambient_temperature 140(1)
_diffrn_measured_fraction_theta_full 0.998
_diffrn_measured_fraction_theta_max 0.998
_diffrn_measurement_device 'Rigaku/MSC AFC7R diffractometer'
_diffrn_measurement_method 'scintillation counter'
_diffrn_radiation_monochromator graphite
_diffrn_radiation_source 'rotating anode'
_diffrn_radiation_type Mo-K\a
_diffrn_radiation_wavelength 0.71073
_diffrn_reflns_av_R_equivalents 0.0525
_diffrn_reflns_av_sigmaI/netI 0.0574
_diffrn_reflns_limit_h_max 7
_diffrn_reflns_limit_h_min -1
_diffrn_reflns_limit_k_max 19
_diffrn_reflns_limit_k_min -1
_diffrn_reflns_limit_l_max 19
_diffrn_reflns_limit_l_min -19
_diffrn_reflns_number 4199
_diffrn_reflns_theta_full 22.50
_diffrn_reflns_theta_max 22.50
_diffrn_reflns_theta_min 2.21
_diffrn_standards_decay_% 0
_diffrn_standards_interval_count 250
_diffrn_standards_number 3
_exptl_absorpt_coefficient_mu 1.159
_exptl_absorpt_correction_type none
_exptl_crystal_colour colourless
_exptl_crystal_density_diffrn 1.641
_exptl_crystal_density_method 'not measured'
_exptl_crystal_description 'rectangular prism'
_exptl_crystal_F_000 1152
_exptl_crystal_size_max 0.4
_exptl_crystal_size_mid 0.2
_exptl_crystal_size_min 0.10
_refine_diff_density_max 0.540
_refine_diff_density_min -0.409
_refine_diff_density_rms 0.073
_refine_ls_extinction_method none
_refine_ls_goodness_of_fit_ref 1.127
_refine_ls_hydrogen_treatment constr
_refine_ls_matrix_type full
_refine_ls_number_parameters 316
_refine_ls_number_reflns 3009
_refine_ls_number_restraints 0
_refine_ls_restrained_S_all 1.127
_refine_ls_R_factor_all 0.0552
_refine_ls_R_factor_gt 0.0434
_refine_ls_shift/su_max 0.000
_refine_ls_shift/su_mean 0.000
_refine_ls_structure_factor_coef Fsqd
_refine_ls_weighting_details 'calc w=1/[\s^2^(Fo^2^)+(0.0114P)^2^+5.34P] where P=(Fo^2^+2Fc^2^)/3'
_refine_ls_weighting_scheme calc
_refine_ls_wR_factor_gt 0.0977
_refine_ls_wR_factor_ref 0.1011
_reflns_number_gt 2514
_reflns_number_total 3009
_reflns_threshold_expression I>2sigma(I)
_cod_data_source_file om060319dsi20060602_044627.cif
_cod_data_source_block comp7
_cod_original_sg_symbol_H-M P2(1)/n
_cod_database_code 4075490

loop_
_symmetry_equiv_pos_as_xyz
'x, y, z'
'x+1/2, -y+1/2, z+1/2'
'-x, -y, -z'
'-x-1/2, y-1/2, -z-1/2'

loop_
_atom_site_label
_atom_site_type_symbol
_atom_site_fract_x
_atom_site_fract_y
_atom_site_fract_z
_atom_site_U_iso_or_equiv
_atom_site_adp_type
_atom_site_occupancy
_atom_site_symmetry_multiplicity
_atom_site_calc_flag
_atom_site_refinement_flags
Zn Zn 0.85966(7) 0.35509(3) 0.75351(3) 0.01918(17) Uani 1 1 d .
C11 C 0.7117(6) 0.4486(2) 0.7350(3) 0.0208(11) Uani 1 1 d .
C12 C 0.6692(6) 0.4787(3) 0.6647(3) 0.0229(11) Uani 1 1 d .
F12 F 0.7326(4) 0.44551(15) 0.60196(14) 0.0319(7) Uani 1 1 d .
C13 C 0.5667(6) 0.5419(3) 0.6514(3) 0.0246(11) Uani 1 1 d .
F13 F 0.5336(4) 0.56888(16) 0.58134(16) 0.0389(8) Uani 1 1 d .
C14 C 0.4971(6) 0.5773(2) 0.7122(3) 0.0248(12) Uani 1 1 d .
F14 F 0.4002(4) 0.63949(14) 0.70118(17) 0.0357(7) Uani 1 1 d .
C15 C 0.5300(6) 0.5494(3) 0.7835(3) 0.0241(11) Uani 1 1 d .
F15 F 0.4608(4) 0.58442(16) 0.84283(16) 0.0379(8) Uani 1 1 d .
C16 C 0.6346(6) 0.4862(3) 0.7933(3) 0.0219(11) Uani 1 1 d .
F16 F 0.6650(4) 0.46177(15) 0.86549(14) 0.0314(7) Uani 1 1 d .
C21 C 0.7195(6) 0.2585(2) 0.7592(3) 0.0193(10) Uani 1 1 d .
C22 C 0.6776(6) 0.2161(2) 0.6964(2) 0.0199(11) Uani 1 1 d .
F22 F 0.7345(4) 0.23699(14) 0.62767(14) 0.0284(7) Uani 1 1 d .
C23 C 0.5788(6) 0.1505(3) 0.6969(3) 0.0226(11) Uani 1 1 d .
F23 F 0.5454(4) 0.11143(15) 0.63357(16) 0.0340(7) Uani 1 1 d .
C24 C 0.5176(6) 0.1269(2) 0.7643(3) 0.0248(12) Uani 1 1 d .
F24 F 0.4230(4) 0.06350(14) 0.76641(17) 0.0331(7) Uani 1 1 d .
C25 C 0.5527(6) 0.1669(3) 0.8288(3) 0.0253(11) Uani 1 1 d .
F25 F 0.4919(4) 0.14265(16) 0.89489(16) 0.0384(7) Uani 1 1 d .
C26 C 0.6523(6) 0.2310(3) 0.8242(3) 0.0230(11) Uani 1 1 d .
F26 F 0.6846(4) 0.26849(15) 0.89068(14) 0.0337(7) Uani 1 1 d .
N31 N 1.0235(5) 0.3650(2) 0.8558(2) 0.0221(9) Uani 1 1 d .
H31 H 0.9373 0.3662 0.8916 0.026 Uiso 1 1 calc R
C32 C 1.1433(7) 0.3008(3) 0.8762(3) 0.0268(12) Uani 1 1 d .
H32A H 1.2457 0.2981 0.8426 0.032 Uiso 1 1 calc R
H32B H 1.0677 0.2571 0.8693 0.032 Uiso 1 1 calc R
C33 C 1.2256(7) 0.3042(3) 0.9570(3) 0.0290(12) Uani 1 1 d .
H33A H 1.3076 0.2626 0.9671 0.035 Uiso 1 1 calc R
H33B H 1.1238 0.3017 0.9909 0.035 Uiso 1 1 calc R
C34 C 1.3381(7) 0.3734(3) 0.9724(3) 0.0341(13) Uani 1 1 d .
H34A H 1.4509 0.3727 0.9442 0.041 Uiso 1 1 calc R
H34B H 1.3776 0.3763 1.0258 0.041 Uiso 1 1 calc R
C35 C 1.2174(8) 0.4395(3) 0.9493(3) 0.0337(13) Uani 1 1 d .
H35A H 1.1153 0.4442 0.9829 0.040 Uiso 1 1 calc R
H35B H 1.2947 0.4829 0.9544 0.040 Uiso 1 1 calc R
C36 C 1.1348(7) 0.4329(3) 0.8683(3) 0.0289(12) Uani 1 1 d .
H36A H 1.0535 0.4743 0.8563 0.035 Uiso 1 1 calc R
H36B H 1.2369 0.4337 0.8344 0.035 Uiso 1 1 calc R
N41 N 1.0445(5) 0.34448(19) 0.6661(2) 0.0206(9) Uani 1 1 d .
H41 H 0.9635 0.3402 0.6243 0.025 Uiso 1 1 calc R
C42 C 1.1610(7) 0.2771(3) 0.6634(3) 0.0250(11) Uani 1 1 d .
H42A H 1.0844 0.2356 0.6756 0.030 Uiso 1 1 calc R
H42B H 1.2666 0.2802 0.7011 0.030 Uiso 1 1 calc R
C43 C 1.2358(7) 0.2662(3) 0.5862(3) 0.0282(12) Uani 1 1 d .
H43A H 1.1304 0.2592 0.5491 0.034 Uiso 1 1 calc R
H43B H 1.3136 0.2228 0.5869 0.034 Uiso 1 1 calc R
C44 C 1.3533(7) 0.3312(3) 0.5635(3) 0.0316(12) Uani 1 1 d .
H44A H 1.3886 0.3251 0.5119 0.038 Uiso 1 1 calc R
H44B H 1.4685 0.3342 0.5962 0.038 Uiso 1 1 calc R
C45 C 1.2391(7) 0.4012(3) 0.5697(3) 0.0265(12) Uani 1 1 d .
H45A H 1.3193 0.4425 0.5607 0.032 Uiso 1 1 calc R
H45B H 1.1346 0.4013 0.5314 0.032 Uiso 1 1 calc R
C46 C 1.1620(7) 0.4082(3) 0.6477(3) 0.0238(11) Uani 1 1 d .
H46A H 1.2670 0.4127 0.6855 0.029 Uiso 1 1 calc R
H46B H 1.0860 0.4519 0.6493 0.029 Uiso 1 1 calc R

loop_
_atom_site_aniso_label
_atom_site_aniso_U_11
_atom_site_aniso_U_22
_atom_site_aniso_U_33
_atom_site_aniso_U_23
_atom_site_aniso_U_13
_atom_site_aniso_U_12
Zn 0.0179(3) 0.0184(3) 0.0211(3) 0.0006(2) 0.0005(2) 0.0001(2)
C11 0.014(2) 0.020(3) 0.028(3) 0.001(2) 0.000(2) -0.006(2)
C12 0.022(3) 0.024(3) 0.023(3) 0.003(2) 0.005(2) -0.003(2)
F12 0.0337(16) 0.0384(17) 0.0238(15) -0.0010(13) 0.0041(12) 0.0075(14)
C13 0.020(3) 0.025(3) 0.028(3) 0.009(2) -0.003(2) -0.002(2)
F13 0.0429(18) 0.0395(18) 0.0340(17) 0.0184(15) 0.0008(14) 0.0057(15)
C14 0.017(2) 0.016(3) 0.041(3) 0.002(2) -0.002(2) -0.003(2)
F14 0.0304(16) 0.0177(15) 0.0587(19) 0.0076(14) -0.0010(14) 0.0044(13)
C15 0.019(3) 0.025(3) 0.029(3) -0.008(2) 0.006(2) -0.003(2)
F15 0.0401(18) 0.0345(17) 0.0393(18) -0.0099(15) 0.0034(14) 0.0097(14)
C16 0.019(3) 0.025(3) 0.021(3) 0.002(2) -0.002(2) -0.002(2)
F16 0.0356(16) 0.0372(17) 0.0216(15) 0.0044(13) 0.0039(12) 0.0096(14)
C21 0.012(2) 0.019(3) 0.026(3) 0.000(2) 0.0008(19) 0.004(2)
C22 0.018(2) 0.020(3) 0.022(3) 0.001(2) 0.002(2) -0.001(2)
F22 0.0351(16) 0.0284(16) 0.0218(14) 0.0000(12) 0.0034(12) -0.0062(13)
C23 0.018(2) 0.022(3) 0.028(3) -0.006(2) -0.003(2) 0.003(2)
F23 0.0403(17) 0.0248(16) 0.0361(17) -0.0099(13) -0.0040(13) -0.0056(13)
C24 0.015(2) 0.014(3) 0.045(3) 0.005(2) -0.002(2) 0.002(2)
F24 0.0282(15) 0.0180(15) 0.0533(19) 0.0036(13) 0.0043(14) -0.0041(13)
C25 0.021(3) 0.027(3) 0.029(3) 0.007(2) 0.006(2) 0.002(2)
F25 0.0423(18) 0.0400(18) 0.0342(17) 0.0116(14) 0.0109(14) -0.0049(15)
C26 0.020(3) 0.022(3) 0.026(3) -0.004(2) -0.002(2) 0.003(2)
F26 0.0410(18) 0.0369(17) 0.0241(15) -0.0065(13) 0.0082(13) -0.0099(14)
N31 0.026(2) 0.019(2) 0.022(2) -0.0005(17) 0.0007(17) 0.0007(18)
C32 0.029(3) 0.022(3) 0.028(3) -0.001(2) -0.005(2) 0.008(2)
C33 0.031(3) 0.030(3) 0.026(3) 0.005(2) -0.004(2) 0.004(2)
C34 0.033(3) 0.044(3) 0.025(3) -0.006(3) -0.008(2) -0.005(3)
C35 0.040(3) 0.025(3) 0.035(3) -0.006(2) -0.003(2) -0.006(3)
C36 0.033(3) 0.021(3) 0.032(3) 0.004(2) -0.006(2) -0.010(2)
N41 0.018(2) 0.018(2) 0.026(2) 0.0010(17) 0.0036(16) -0.0009(17)
C42 0.024(3) 0.021(3) 0.030(3) 0.005(2) 0.004(2) 0.002(2)
C43 0.031(3) 0.022(3) 0.032(3) 0.001(2) 0.005(2) 0.003(2)
C44 0.033(3) 0.035(3) 0.028(3) -0.002(2) 0.011(2) 0.001(2)
C45 0.025(3) 0.026(3) 0.028(3) 0.003(2) 0.003(2) -0.004(2)
C46 0.019(3) 0.023(3) 0.030(3) 0.001(2) 0.003(2) -0.004(2)

loop_
_atom_type_symbol
_atom_type_description
_atom_type_scat_dispersion_real
_atom_type_scat_dispersion_imag
_atom_type_scat_source
C C 0.0033 0.0016 'International Tables Vol C Tables 4.2.6.8 and 6.1.1.4'
H H 0.0000 0.0000 'International Tables Vol C Tables 4.2.6.8 and 6.1.1.4'
F F 0.0171 0.0103 'International Tables Vol C Tables 4.2.6.8 and 6.1.1.4'
N N 0.0061 0.0033 'International Tables Vol C Tables 4.2.6.8 and 6.1.1.4'
Zn Zn 0.2839 1.4301 'International Tables Vol C Tables 4.2.6.8 and 6.1.1.4'

loop_
_geom_angle_atom_site_label_1
_geom_angle_atom_site_label_2
_geom_angle_atom_site_label_3
_geom_angle
C11 Zn C21 120.05(18)
C11 Zn N31 108.39(17)
C21 Zn N31 105.98(17)
C11 Zn N41 107.40(17)
C21 Zn N41 106.45(17)
N31 Zn N41 108.09(17)
C12 C11 C16 113.5(4)
C12 C11 Zn 124.5(4)
C16 C11 Zn 121.9(3)
F12 C12 C11 119.3(4)
F12 C12 C13 115.8(4)
C11 C12 C13 124.9(4)
F13 C13 C14 119.9(4)
F13 C13 C12 121.6(4)
C14 C13 C12 118.5(4)
F14 C14 C15 120.6(4)
F14 C14 C13 119.7(4)
C15 C14 C13 119.7(4)
F15 C15 C14 119.3(4)
F15 C15 C16 121.5(4)
C14 C15 C16 119.2(4)
F16 C16 C15 116.5(4)
F16 C16 C11 119.3(4)
C15 C16 C11 124.1(4)
C26 C21 C22 113.7(4)
C26 C21 Zn 124.0(3)
C22 C21 Zn 122.2(3)
F22 C22 C21 120.2(4)
F22 C22 C23 115.3(4)
C21 C22 C23 124.5(4)
F23 C23 C24 120.7(4)
F23 C23 C22 121.3(4)
C24 C23 C22 117.9(4)
F24 C24 C25 120.5(4)
F24 C24 C23 119.1(4)
C25 C24 C23 120.5(4)
F25 C25 C24 119.7(4)
F25 C25 C26 121.8(4)
C24 C25 C26 118.5(4)
F26 C26 C21 119.3(4)
F26 C26 C25 115.9(4)
C21 C26 C25 124.8(4)
C32 N31 C36 110.3(4)
C32 N31 Zn 114.6(3)
C36 N31 Zn 117.3(3)
C32 N31 H31 104.4
C36 N31 H31 104.4
Zn N31 H31 104.4
N31 C32 C33 112.1(4)
N31 C32 H32A 109.2
C33 C32 H32A 109.2
N31 C32 H32B 109.2
C33 C32 H32B 109.2
H32A C32 H32B 107.9
C32 C33 C34 111.7(4)
C32 C33 H33A 109.3
C34 C33 H33A 109.3
C32 C33 H33B 109.3
C34 C33 H33B 109.3
H33A C33 H33B 107.9
C33 C34 C35 110.2(4)
C33 C34 H34A 109.6
C35 C34 H34A 109.6
C33 C34 H34B 109.6
C35 C34 H34B 109.6
H34A C34 H34B 108.1
C36 C35 C34 111.2(4)
C36 C35 H35A 109.4
C34 C35 H35A 109.4
C36 C35 H35B 109.4
C34 C35 H35B 109.4
H35A C35 H35B 108.0
N31 C36 C35 112.0(4)
N31 C36 H36A 109.2
C35 C36 H36A 109.2
N31 C36 H36B 109.2
C35 C36 H36B 109.2
H36A C36 H36B 107.9
C46 N41 C42 109.3(3)
C46 N41 Zn 118.2(3)
C42 N41 Zn 118.3(3)
C46 N41 H41 102.7
C42 N41 H41 102.7
Zn N41 H41 102.7
N41 C42 C43 111.6(4)
N41 C42 H42A 109.3
C43 C42 H42A 109.3
N41 C42 H42B 109.3
C43 C42 H42B 109.3
H42A C42 H42B 108.0
C42 C43 C44 111.3(4)
C42 C43 H43A 109.4
C44 C43 H43A 109.4
C42 C43 H43B 109.4
C44 C43 H43B 109.4
H43A C43 H43B 108.0
C43 C44 C45 110.1(4)
C43 C44 H44A 109.6
C45 C44 H44A 109.6
C43 C44 H44B 109.6
C45 C44 H44B 109.6
H44A C44 H44B 108.2
C46 C45 C44 111.1(4)
C46 C45 H45A 109.4
C44 C45 H45A 109.4
C46 C45 H45B 109.4
C44 C45 H45B 109.4
H45A C45 H45B 108.0
N41 C46 C45 111.8(4)
N41 C46 H46A 109.2
C45 C46 H46A 109.2
N41 C46 H46B 109.2
C45 C46 H46B 109.2
H46A C46 H46B 107.9

loop_
_geom_bond_atom_site_label_1
_geom_bond_atom_site_label_2
_geom_bond_distance
Zn C11 2.032(5)
Zn C21 2.044(5)
Zn N31 2.094(4)
Zn N41 2.102(4)
C11 C12 1.379(6)
C11 C16 1.386(7)
C12 F12 1.371(5)
C12 C13 1.384(7)
C13 F13 1.344(5)
C13 C14 1.378(7)
C14 F14 1.343(5)
C14 C15 1.369(7)
C15 F15 1.353(5)
C15 C16 1.384(7)
C16 F16 1.361(5)
C21 C26 1.372(6)
C21 C22 1.375(6)
C22 F22 1.364(5)
C22 C23 1.397(7)
C23 F23 1.342(5)
C23 C24 1.369(7)
C24 F24 1.349(5)
C24 C25 1.369(7)
C25 F25 1.350(5)
C25 C26 1.382(7)
C26 F26 1.371(5)
N31 C32 1.486(6)
N31 C36 1.488(6)
N31 H31 0.9100
C32 C33 1.510(6)
C32 H32A 0.9700
C32 H32B 0.9700
C33 C34 1.519(7)
C33 H33A 0.9700
C33 H33B 0.9700
C34 C35 1.529(7)
C34 H34A 0.9700
C34 H34B 0.9700
C35 C36 1.519(7)
C35 H35A 0.9700
C35 H35B 0.9700
C36 H36A 0.9700
C36 H36B 0.9700
N41 C46 1.487(6)
N41 C42 1.493(6)
N41 H41 0.9100
C42 C43 1.512(6)
C42 H42A 0.9700
C42 H42B 0.9700
C43 C44 1.529(7)
C43 H43A 0.9700
C43 H43B 0.9700
C44 C45 1.530(7)
C44 H44A 0.9700
C44 H44B 0.9700
C45 C46 1.525(6)
C45 H45A 0.9700
C45 H45B 0.9700
C46 H46A 0.9700
C46 H46B 0.9700

loop_
_geom_torsion_atom_site_label_1
_geom_torsion_atom_site_label_2
_geom_torsion_atom_site_label_3
_geom_torsion_atom_site_label_4
_geom_torsion
C21 Zn C11 C12 -92.8(4)
N31 Zn C11 C12 145.4(4)
N41 Zn C11 C12 28.8(4)
C21 Zn C11 C16 83.6(4)
N31 Zn C11 C16 -38.2(4)
N41 Zn C11 C16 -154.8(4)
C16 C11 C12 F12 -178.2(4)
Zn C11 C12 F12 -1.5(6)
C16 C11 C12 C13 2.6(7)
Zn C11 C12 C13 179.2(4)
F12 C12 C13 F13 -0.5(6)
C11 C12 C13 F13 178.7(4)
F12 C12 C13 C14 179.2(4)
C11 C12 C13 C14 -1.5(7)
F13 C13 C14 F14 -1.5(7)
C12 C13 C14 F14 178.8(4)
F13 C13 C14 C15 179.5(4)
C12 C13 C14 C15 -0.2(7)
F14 C14 C15 F15 1.2(7)
C13 C14 C15 F15 -179.8(4)
F14 C14 C15 C16 -178.3(4)
C13 C14 C15 C16 0.6(7)
F15 C15 C16 F16 -0.5(6)
C14 C15 C16 F16 179.0(4)
F15 C15 C16 C11 -178.9(4)
C14 C15 C16 C11 0.6(7)
C12 C11 C16 F16 179.5(4)
Zn C11 C16 F16 2.8(6)
C12 C11 C16 C15 -2.1(7)
Zn C11 C16 C15 -178.8(3)
C11 Zn C21 C26 -87.2(4)
N31 Zn C21 C26 35.8(4)
N41 Zn C21 C26 150.7(4)
C11 Zn C21 C22 90.3(4)
N31 Zn C21 C22 -146.7(4)
N41 Zn C21 C22 -31.8(4)
C26 C21 C22 F22 179.6(4)
Zn C21 C22 F22 1.9(6)
C26 C21 C22 C23 -0.9(7)
Zn C21 C22 C23 -178.6(3)
F22 C22 C23 F23 0.5(6)
C21 C22 C23 F23 -179.0(4)
F22 C22 C23 C24 -179.8(4)
C21 C22 C23 C24 0.7(7)
F23 C23 C24 F24 0.1(6)
C22 C23 C24 F24 -179.6(4)
F23 C23 C24 C25 179.8(4)
C22 C23 C24 C25 0.1(7)
F24 C24 C25 F25 -0.1(7)
C23 C24 C25 F25 -179.7(4)
F24 C24 C25 C26 179.2(4)
C23 C24 C25 C26 -0.5(7)
C22 C21 C26 F26 -179.8(4)
Zn C21 C26 F26 -2.2(6)
C22 C21 C26 C25 0.5(7)
Zn C21 C26 C25 178.1(4)
F25 C25 C26 F26 -0.3(6)
C24 C25 C26 F26 -179.5(4)
F25 C25 C26 C21 179.4(4)
C24 C25 C26 C21 0.2(7)
C11 Zn N31 C32 -178.8(3)
C21 Zn N31 C32 51.1(4)
N41 Zn N31 C32 -62.7(3)
C11 Zn N31 C36 -47.2(4)
C21 Zn N31 C36 -177.3(3)
N41 Zn N31 C36 68.9(3)
C36 N31 C32 C33 57.1(5)
Zn N31 C32 C33 -168.0(3)
N31 C32 C33 C34 -56.1(6)
C32 C33 C34 C35 53.3(6)
C33 C34 C35 C36 -53.0(6)
C32 N31 C36 C35 -57.0(5)
Zn N31 C36 C35 169.4(3)
C34 C35 C36 N31 55.7(6)
C11 Zn N41 C46 48.5(3)
C21 Zn N41 C46 178.3(3)
N31 Zn N41 C46 -68.2(3)
C11 Zn N41 C42 -175.8(3)
C21 Zn N41 C42 -46.1(3)
N31 Zn N41 C42 67.4(3)
C46 N41 C42 C43 -59.2(5)
Zn N41 C42 C43 161.6(3)
N41 C42 C43 C44 57.5(5)
C42 C43 C44 C45 -53.5(5)
C43 C44 C45 C46 52.8(5)
C42 N41 C46 C45 58.7(5)
Zn N41 C46 C45 -162.0(3)
C44 C45 C46 N41 -56.6(5)
